data_1504331
loop_
_publ_author_name
'Mao, Shuli'
'Probst, Donald'
'Werner, Stefan'
'Chen, Jianzhong'
'Xie, Xiangqun'
'Brummond, Kay M.'

_publ_section_title
;
 Diverging Rh(I)-Catalyzed Carbocylization Strategy to Prepare a Library
 of Unique Cyclic Ethers
;
_journal_issue 2
_journal_name_full 'Journal of Combinatorial Chemistry'
_journal_page_first 235
_journal_paper_doi 10.1021/cc7001843
_journal_volume 10
_journal_year 2008
_chemical_formula_sum 'C19 H26 F3 N O2'
_chemical_formula_weight 357.41
_chemical_name_systematic
; 
 ? 
;
_space_group_IT_number 14
_symmetry_cell_setting monoclinic
_symmetry_space_group_name_Hall '-P 2ybc'
_symmetry_space_group_name_H-M 'P 1 21/c 1'
_atom_sites_solution_hydrogens geom
_atom_sites_solution_primary direct
_atom_sites_solution_secondary difmap
_audit_creation_method SHELXL-97
_cell_angle_alpha 90.00
_cell_angle_beta 109.503(2)
_cell_angle_gamma 90.00
_cell_formula_units_Z 4
_cell_length_a 8.2115(7)
_cell_length_b 24.220(2)
_cell_length_c 10.2340(9)
_cell_measurement_temperature 295(2)
_cell_volume 1918.6(3)
_computing_structure_refinement 'SHELXL-97 (Sheldrick, 1997)'
_computing_structure_solution 'SHELXS-97 (Sheldrick, 1990)'
_diffrn_ambient_temperature 295(2)
_diffrn_measured_fraction_theta_full 1.000
_diffrn_measured_fraction_theta_max 1.000
_diffrn_radiation_monochromator graphite
_diffrn_radiation_source 'fine-focus sealed tube'
_diffrn_radiation_type MoK\a
_diffrn_radiation_wavelength 0.71073
_diffrn_reflns_av_R_equivalents 0.0327
_diffrn_reflns_av_sigmaI/netI 0.0261
_diffrn_reflns_limit_h_max 9
_diffrn_reflns_limit_h_min -9
_diffrn_reflns_limit_k_max 28
_diffrn_reflns_limit_k_min -28
_diffrn_reflns_limit_l_max 12
_diffrn_reflns_limit_l_min -12
_diffrn_reflns_number 15150
_diffrn_reflns_theta_full 25.00
_diffrn_reflns_theta_max 25.00
_diffrn_reflns_theta_min 1.68
_exptl_absorpt_coefficient_mu 0.099
_exptl_absorpt_correction_T_max 0.9892
_exptl_absorpt_correction_T_min 0.9644
_exptl_absorpt_correction_type multi-scan
_exptl_absorpt_process_details 'Bruker Sadabs'
_exptl_crystal_density_diffrn 1.237
_exptl_crystal_density_method 'not measured'
_exptl_crystal_F_000 760
_exptl_crystal_size_max 0.37
_exptl_crystal_size_mid 0.11
_exptl_crystal_size_min 0.11
_refine_diff_density_max 0.500
_refine_diff_density_min -0.368
_refine_diff_density_rms 0.038
_refine_ls_extinction_method none
_refine_ls_goodness_of_fit_ref 1.357
_refine_ls_hydrogen_treatment constr
_refine_ls_matrix_type full
_refine_ls_number_parameters 226
_refine_ls_number_reflns 3373
_refine_ls_number_restraints 0
_refine_ls_restrained_S_all 1.357
_refine_ls_R_factor_all 0.0932
_refine_ls_R_factor_gt 0.0607
_refine_ls_shift/su_max 0.315
_refine_ls_shift/su_mean 0.018
_refine_ls_structure_factor_coef Fsqd
_refine_ls_weighting_details 'calc w=1/[\s^2^(Fo^2^)+(0.0780P)^2^+0.0000P] where P=(Fo^2^+2Fc^2^)/3'
_refine_ls_weighting_scheme calc
_refine_ls_wR_factor_gt 0.1692
_refine_ls_wR_factor_ref 0.1830
_reflns_number_gt 2161
_reflns_number_total 3373
_reflns_threshold_expression >2sigma(I)
_cod_data_source_file cc7001843_si.cif
_cod_data_source_block shuli1s
_cod_original_sg_symbol_H-M 'P 21/c'
_cod_database_code 1504331

loop_
_symmetry_equiv_pos_as_xyz
'x, y, z'
'-x, y+1/2, -z+1/2'
'-x, -y, -z'
'x, -y-1/2, z-1/2'

loop_
_atom_site_label
_atom_site_type_symbol
_atom_site_fract_x
_atom_site_fract_y
_atom_site_fract_z
_atom_site_U_iso_or_equiv
_atom_site_adp_type
_atom_site_occupancy
_atom_site_symmetry_multiplicity
_atom_site_calc_flag
_atom_site_refinement_flags
N N 0.1925(3) 0.25802(8) 0.86617(19) 0.0561(6) Uani 1 1 d .
H0A H 0.1487 0.2522 0.7785 0.067 Uiso 1 1 calc R
O1 O -0.0511(2) 0.18311(7) 0.74740(15) 0.0584(5) Uani 1 1 d .
C1 C -0.0463(3) 0.20103(10) 0.8796(2) 0.0507(6) Uani 1 1 d .
F1 F -0.3517(2) 0.21478(8) 0.7914(2) 0.0932(6) Uani 1 1 d .
O2 O 0.1722(2) 0.24177(8) 1.07673(16) 0.0661(6) Uani 1 1 d .
F2 F -0.2072(2) 0.26612(8) 0.95825(18) 0.0975(6) Uani 1 1 d .
C2 C -0.0626(4) 0.15467(11) 0.9760(3) 0.0645(7) Uani 1 1 d .
H2A H -0.1136 0.1700 1.0409 0.077 Uiso 1 1 calc R
H2B H 0.0528 0.1423 1.0293 0.077 Uiso 1 1 calc R
F3 F -0.1946(2) 0.27933(7) 0.75661(19) 0.0965(6) Uani 1 1 d .
C3 C -0.1695(4) 0.10388(13) 0.9066(3) 0.0744(9) Uani 1 1 d .
H3A H -0.2684 0.1167 0.8287 0.089 Uiso 1 1 calc R
C4 C -0.0659(5) 0.06422(13) 0.8507(4) 0.0960(11) Uani 1 1 d .
H4A H 0.0408 0.0557 0.9247 0.115 Uiso 1 1 calc R
H4B H -0.1306 0.0301 0.8251 0.115 Uiso 1 1 calc R
C5 C -0.0216(5) 0.08436(13) 0.7279(4) 0.0946(11) Uani 1 1 d .
H5A H 0.0529 0.0573 0.7066 0.114 Uiso 1 1 calc R
H5B H -0.1272 0.0863 0.6488 0.114 Uiso 1 1 calc R
C6 C 0.0659(4) 0.13957(12) 0.7455(3) 0.0738(8) Uani 1 1 d .
H6A H 0.1628 0.1399 0.8316 0.089 Uiso 1 1 calc R
H6B H 0.1104 0.1456 0.6700 0.089 Uiso 1 1 calc R
C7 C 0.1174(3) 0.23585(10) 0.9506(2) 0.0512(6) Uani 1 1 d .
C8 C 0.3464(3) 0.29176(11) 0.9187(3) 0.0632(7) Uani 1 1 d .
H8A H 0.4053 0.2920 0.8509 0.076 Uiso 1 1 calc R
H8B H 0.4233 0.2748 1.0025 0.076 Uiso 1 1 calc R
C9 C 0.3133(3) 0.35033(11) 0.9505(2) 0.0582(7) Uani 1 1 d .
C10 C 0.1588(4) 0.37704(13) 0.8887(3) 0.0738(8) Uani 1 1 d .
H10A H 0.0673 0.3579 0.8265 0.089 Uiso 1 1 calc R
C11 C 0.1371(4) 0.43147(14) 0.9172(3) 0.0855(9) Uani 1 1 d .
H11A H 0.0318 0.4488 0.8733 0.103 Uiso 1 1 calc R
C12 C 0.2686(5) 0.46043(14) 1.0094(3) 0.0900(10) Uani 1 1 d .
H12A H 0.2536 0.4972 1.0290 0.108 Uiso 1 1 calc R
C13 C 0.4230(5) 0.43433(15) 1.0723(4) 0.1002(12) Uani 1 1 d .
H13A H 0.5135 0.4535 1.1354 0.120 Uiso 1 1 calc R
C14 C 0.4452(4) 0.38015(13) 1.0430(3) 0.0803(9) Uani 1 1 d .
H14A H 0.5511 0.3632 1.0864 0.096 Uiso 1 1 calc R
C15 C -0.2001(4) 0.24014(13) 0.8470(3) 0.0652(7) Uani 1 1 d .
C16 C -0.2387(6) 0.07505(18) 1.0102(4) 0.1219(16) Uani 1 1 d .
H16A H -0.2782 0.0385 0.9753 0.146 Uiso 1 1 calc R
H16B H -0.1445 0.0706 1.0970 0.146 Uiso 1 1 calc R
C17 C -0.3835(7) 0.1046(3) 1.0385(5) 0.159(2) Uani 1 1 d .
H17A H -0.4814 0.1080 0.9536 0.191 Uiso 1 1 calc R
H17B H -0.3467 0.1414 1.0734 0.191 Uiso 1 1 calc R
C18 C -0.4360(12) 0.0713(4) 1.1472(9) 0.260(5) Uani 1 1 d .
H18A H -0.4674 0.0346 1.1092 0.311 Uiso 1 1 calc R
H18B H -0.3328 0.0673 1.2277 0.311 Uiso 1 1 calc R
C19 C -0.5435(12) 0.0859(4) 1.1866(9) 0.244(4) Uani 1 1 d .
H19A H -0.5562 0.0601 1.2537 0.366 Uiso 1 1 calc R
H19B H -0.6500 0.0883 1.1103 0.366 Uiso 1 1 calc R
H19C H -0.5147 0.1216 1.2289 0.366 Uiso 1 1 calc R

loop_
_atom_site_aniso_label
_atom_site_aniso_U_11
_atom_site_aniso_U_22
_atom_site_aniso_U_33
_atom_site_aniso_U_23
_atom_site_aniso_U_13
_atom_site_aniso_U_12
N 0.0655(14) 0.0639(14) 0.0401(10) -0.0031(9) 0.0192(10) -0.0095(11)
O1 0.0721(12) 0.0630(11) 0.0398(9) -0.0066(7) 0.0184(8) 0.0006(9)
C1 0.0568(15) 0.0586(15) 0.0357(12) -0.0008(10) 0.0144(10) 0.0004(12)
F1 0.0616(11) 0.1032(14) 0.1015(13) -0.0159(10) 0.0095(9) 0.0035(10)
O2 0.0720(12) 0.0865(14) 0.0375(9) -0.0045(8) 0.0154(8) -0.0116(10)
F2 0.0896(13) 0.1223(16) 0.0782(12) -0.0319(10) 0.0247(10) 0.0227(11)
C2 0.0680(17) 0.0733(18) 0.0482(14) 0.0060(12) 0.0141(13) -0.0101(14)
F3 0.0993(14) 0.0865(13) 0.0964(13) 0.0291(10) 0.0229(11) 0.0283(10)
C3 0.082(2) 0.076(2) 0.0591(16) 0.0071(14) 0.0147(15) -0.0185(16)
C4 0.104(3) 0.061(2) 0.116(3) 0.0002(19) 0.028(2) -0.0101(19)
C5 0.109(3) 0.068(2) 0.115(3) -0.0215(19) 0.047(2) -0.0033(19)
C6 0.083(2) 0.0682(19) 0.0767(19) -0.0162(15) 0.0357(16) -0.0017(17)
C7 0.0599(15) 0.0547(15) 0.0390(13) -0.0004(11) 0.0165(11) 0.0045(12)
C8 0.0615(17) 0.0701(19) 0.0599(16) 0.0011(13) 0.0228(13) -0.0065(14)
C9 0.0654(17) 0.0617(17) 0.0470(14) 0.0052(12) 0.0181(13) -0.0087(14)
C10 0.0707(19) 0.069(2) 0.0715(18) -0.0007(15) 0.0100(15) -0.0049(16)
C11 0.087(2) 0.073(2) 0.087(2) 0.0111(17) 0.0165(18) 0.0099(19)
C12 0.119(3) 0.0599(19) 0.086(2) -0.0006(16) 0.027(2) -0.002(2)
C13 0.111(3) 0.075(2) 0.087(2) -0.0123(19) -0.004(2) -0.017(2)
C14 0.078(2) 0.074(2) 0.0714(19) 0.0015(15) 0.0009(16) -0.0082(17)
C15 0.0660(19) 0.0737(19) 0.0520(15) -0.0043(14) 0.0144(13) 0.0003(15)
C16 0.149(4) 0.129(3) 0.082(2) 0.016(2) 0.031(3) -0.075(3)
C17 0.165(4) 0.237(6) 0.107(3) -0.043(3) 0.088(3) -0.107(4)
C18 0.295(10) 0.318(11) 0.252(8) -0.075(8) 0.207(8) -0.148(9)
C19 0.283(9) 0.281(10) 0.247(8) -0.028(7) 0.194(8) -0.005(7)

loop_
_atom_type_symbol
_atom_type_description
_atom_type_scat_dispersion_real
_atom_type_scat_dispersion_imag
_atom_type_scat_source
C C 0.0033 0.0016 'International Tables Vol C Tables 4.2.6.8 and 6.1.1.4'
H H 0.0000 0.0000 'International Tables Vol C Tables 4.2.6.8 and 6.1.1.4'
N N 0.0061 0.0033 'International Tables Vol C Tables 4.2.6.8 and 6.1.1.4'
O O 0.0106 0.0060 'International Tables Vol C Tables 4.2.6.8 and 6.1.1.4'
F F 0.0171 0.0103 'International Tables Vol C Tables 4.2.6.8 and 6.1.1.4'

loop_
_geom_angle_atom_site_label_1
_geom_angle_atom_site_label_2
_geom_angle_atom_site_label_3
_geom_angle
C7 N C8 121.5(2)
C7 N H0A 119.3
C8 N H0A 119.3
C1 O1 C6 115.86(19)
O1 C1 C15 103.04(18)
O1 C1 C2 114.4(2)
C15 C1 C2 110.7(2)
O1 C1 C7 111.11(19)
C15 C1 C7 106.9(2)
C2 C1 C7 110.27(19)
C1 C2 C3 116.6(2)
C1 C2 H2A 108.1
C3 C2 H2A 108.1
C1 C2 H2B 108.1
C3 C2 H2B 108.1
H2A C2 H2B 107.3
C4 C3 C16 111.0(3)
C4 C3 C2 112.0(3)
C16 C3 C2 109.4(3)
C4 C3 H3A 108.1
C16 C3 H3A 108.1
C2 C3 H3A 108.1
C5 C4 C3 115.7(3)
C5 C4 H4A 108.4
C3 C4 H4A 108.4
C5 C4 H4B 108.4
C3 C4 H4B 108.4
H4A C4 H4B 107.4
C6 C5 C4 115.4(3)
C6 C5 H5A 108.4
C4 C5 H5A 108.4
C6 C5 H5B 108.4
C4 C5 H5B 108.4
H5A C5 H5B 107.5
O1 C6 C5 111.2(2)
O1 C6 H6A 109.4
C5 C6 H6A 109.4
O1 C6 H6B 109.4
C5 C6 H6B 109.4
H6A C6 H6B 108.0
O2 C7 N 123.4(2)
O2 C7 C1 121.0(2)
N C7 C1 115.66(19)
N C8 C9 114.5(2)
N C8 H8A 108.6
C9 C8 H8A 108.6
N C8 H8B 108.6
C9 C8 H8B 108.6
H8A C8 H8B 107.6
C14 C9 C10 117.5(3)
C14 C9 C8 119.1(3)
C10 C9 C8 123.4(2)
C11 C10 C9 121.2(3)
C11 C10 H10A 119.4
C9 C10 H10A 119.4
C12 C11 C10 120.7(3)
C12 C11 H11A 119.7
C10 C11 H11A 119.7
C11 C12 C13 118.8(3)
C11 C12 H12A 120.6
C13 C12 H12A 120.6
C12 C13 C14 120.5(3)
C12 C13 H13A 119.7
C14 C13 H13A 119.7
C9 C14 C13 121.3(3)
C9 C14 H14A 119.4
C13 C14 H14A 119.4
F2 C15 F1 106.5(2)
F2 C15 F3 106.3(2)
F1 C15 F3 105.9(2)
F2 C15 C1 112.3(2)
F1 C15 C1 113.2(2)
F3 C15 C1 112.1(2)
C17 C16 C3 114.7(4)
C17 C16 H16A 108.6
C3 C16 H16A 108.6
C17 C16 H16B 108.6
C3 C16 H16B 108.6
H16A C16 H16B 107.6
C16 C17 C18 108.6(6)
C16 C17 H17A 110.0
C18 C17 H17A 109.9
C16 C17 H17B 110.0
C18 C17 H17B 109.9
H17A C17 H17B 108.4
C19 C18 C17 121.8(11)
C19 C18 H18A 106.8
C17 C18 H18A 106.9
C19 C18 H18B 106.8
C17 C18 H18B 106.9
H18A C18 H18B 106.7
C18 C19 H19A 109.7
C18 C19 H19B 109.4
H19A C19 H19B 109.5
C18 C19 H19C 109.3
H19A C19 H19C 109.5
H19B C19 H19C 109.5

loop_
_geom_bond_atom_site_label_1
_geom_bond_atom_site_label_2
_geom_bond_distance
N C7 1.331(3)
N C8 1.449(3)
N H0A 0.8600
O1 C1 1.409(3)
O1 C6 1.431(3)
C1 C15 1.524(4)
C1 C2 1.529(3)
C1 C7 1.547(3)
F1 C15 1.333(3)
O2 C7 1.225(3)
F2 C15 1.319(3)
C2 C3 1.540(4)
C2 H2A 0.9700
C2 H2B 0.9700
F3 C15 1.336(3)
C3 C4 1.516(5)
C3 C16 1.528(4)
C3 H3A 0.9800
C4 C5 1.501(5)
C4 H4A 0.9700
C4 H4B 0.9700
C5 C6 1.500(4)
C5 H5A 0.9700
C5 H5B 0.9700
C6 H6A 0.9700
C6 H6B 0.9700
C8 C9 1.500(4)
C8 H8A 0.9700
C8 H8B 0.9700
C9 C14 1.381(4)
C9 C10 1.376(4)
C10 C11 1.375(4)
C10 H10A 0.9300
C11 C12 1.367(4)
C11 H11A 0.9300
C12 C13 1.370(5)
C12 H12A 0.9300
C13 C14 1.372(5)
C13 H13A 0.9300
C14 H14A 0.9300
C16 C17 1.497(7)
C16 H16A 0.9700
C16 H16B 0.9700
C17 C18 1.547(8)
C17 H17A 0.9700
C17 H17B 0.9700
C18 C19 1.142(9)
C18 H18A 0.9700
C18 H18B 0.9700
C19 H19A 0.9600
C19 H19B 0.9600
C19 H19C 0.9600
